data_7126194
loop_
_publ_author_name
'Kelley, Steven P.'
'Smetana, Volodymyr'
'Emerson, Stephen D.'
'Mudring, Anja-Verena'
'Rogers, Robin D.'

_publ_section_title
;
 Benchtop access to anhydrous actinide N-donor coordination complexes
 using ionic liquids.
;
_journal_issue 30
_journal_name_full 'Chemical communications (Cambridge, England)'
_journal_page_first 4232
_journal_page_last 4235
_journal_paper_doi 10.1039/c9cc09852f
_journal_volume 56
_journal_year 2020
_chemical_formula_sum 'C12 H22 N10 O18 Th'
_chemical_formula_weight 826.43
_space_group_crystal_system orthorhombic
_space_group_IT_number 60
_space_group_name_Hall '-P 2n 2ab'
_space_group_name_H-M_alt 'P b c n'
_atom_sites_solution_hydrogens geom
_atom_sites_solution_primary direct
_atom_sites_solution_secondary difmap
_audit_creation_method SHELXL-2014/7
_audit_update_record
;
2019-11-25 deposited with the CCDC.	2020-03-10 downloaded from the CCDC.
;
_cell_angle_alpha 90.00
_cell_angle_beta 90.00
_cell_angle_gamma 90.00
_cell_formula_units_Z 4
_cell_length_a 9.8581(4)
_cell_length_b 18.7550(8)
_cell_length_c 14.3424(6)
_cell_measurement_reflns_used 7629
_cell_measurement_temperature 100(2)
_cell_measurement_theta_max 29.15
_cell_measurement_theta_min 2.33
_cell_volume 2651.75(19)
_computing_cell_refinement 'Bruker SAINT'
_computing_data_collection 'Bruker APEX2'
_computing_data_reduction 'Bruker SAINT'
_computing_molecular_graphics 'Bruker SHELXTL'
_computing_publication_material 'Bruker SHELXTL'
_computing_structure_refinement 'SHELXL-97 (Sheldrick, 2008)'
_computing_structure_solution 'SHELXS-97 (Sheldrick, 2008)'
_diffrn_ambient_temperature 100(2)
_diffrn_measured_fraction_theta_full 1.000
_diffrn_measured_fraction_theta_max 0.994
_diffrn_measurement_device_type 'Bruker APEX-II CCD'
_diffrn_measurement_method '\f and \w scans'
_diffrn_radiation_monochromator graphite
_diffrn_radiation_source 'fine-focus sealed tube'
_diffrn_radiation_type MoK\a
_diffrn_radiation_wavelength 0.71073
_diffrn_reflns_av_R_equivalents 0.0787
_diffrn_reflns_av_sigmaI/netI 0.0374
_diffrn_reflns_Laue_measured_fraction_full 1.000
_diffrn_reflns_Laue_measured_fraction_max 0.994
_diffrn_reflns_limit_h_max 13
_diffrn_reflns_limit_h_min -13
_diffrn_reflns_limit_k_max 25
_diffrn_reflns_limit_k_min -25
_diffrn_reflns_limit_l_max 19
_diffrn_reflns_limit_l_min -19
_diffrn_reflns_number 39160
_diffrn_reflns_point_group_measured_fraction_full 1.000
_diffrn_reflns_point_group_measured_fraction_max 0.994
_diffrn_reflns_theta_full 25.242
_diffrn_reflns_theta_max 29.30
_diffrn_reflns_theta_min 2.17
_exptl_absorpt_coefficient_mu 5.722
_exptl_absorpt_correction_T_max 0.7459
_exptl_absorpt_correction_T_min 0.5017
_exptl_absorpt_correction_type multi-scan
_exptl_absorpt_process_details 'Bruker AXScale'
_exptl_crystal_colour colourless
_exptl_crystal_density_diffrn 2.070
_exptl_crystal_density_method 'not measured'
_exptl_crystal_description Plate
_exptl_crystal_F_000 1592
_exptl_crystal_size_max 0.17
_exptl_crystal_size_mid 0.05
_exptl_crystal_size_min 0.01
_refine_diff_density_max 0.789
_refine_diff_density_min -1.028
_refine_diff_density_rms 0.113
_refine_ls_extinction_method none
_refine_ls_goodness_of_fit_ref 0.993
_refine_ls_hydrogen_treatment constr
_refine_ls_matrix_type full
_refine_ls_number_parameters 188
_refine_ls_number_reflns 3612
_refine_ls_number_restraints 0
_refine_ls_restrained_S_all 0.993
_refine_ls_R_factor_all 0.0543
_refine_ls_R_factor_gt 0.0224
_refine_ls_shift/su_max 0.003
_refine_ls_shift/su_mean 0.000
_refine_ls_structure_factor_coef Fsqd
_refine_ls_weighting_details 'calc w=1/[\s^2^(Fo^2^)+(0.0159P)^2^+1.4660P] where P=(Fo^2^+2Fc^2^)/3'
_refine_ls_weighting_scheme calc
_refine_ls_wR_factor_gt 0.0390
_refine_ls_wR_factor_ref 0.0455
_reflns_number_gt 2343
_reflns_number_total 3612
_reflns_threshold_expression >2sigma(I)
_cod_data_source_file c9cc09852f2.cif
_cod_data_source_block Th(NO3)6mim2
_cod_depositor_comments 'Adding full bibliography for 7126194--7126200.cif.'
_cod_database_code 7126194
_shelx_shelxl_version_number 2014/7
_shelx_space_group_comment
;
The symmetry employed for this shelxl refinement is uniquely defined
by the following loop, which should always be used as a source of
symmetry information in preference to the above space-group names.
They are only intended as comments.
;

loop_
_space_group_symop_operation_xyz
'x, y, z'
'-x+1/2, -y+1/2, z+1/2'
'-x, y, -z+1/2'
'x+1/2, -y+1/2, -z'
'-x, -y, -z'
'x-1/2, y-1/2, -z-1/2'
'x, -y, z-1/2'
'-x-1/2, y-1/2, z'

loop_
_atom_site_label
_atom_site_type_symbol
_atom_site_fract_x
_atom_site_fract_y
_atom_site_fract_z
_atom_site_U_iso_or_equiv
_atom_site_adp_type
_atom_site_occupancy
_atom_site_site_symmetry_order
_atom_site_calc_flag
_atom_site_refinement_flags_posn
_atom_site_refinement_flags_adp
_atom_site_refinement_flags_occupancy
_atom_site_disorder_assembly
_atom_site_disorder_group
Th Th -1.5000 1.23285(2) -0.2500 0.01514(4) Uani 1 2 d S T P . .
O1 O -1.5977(2) 1.16874(12) -0.10687(17) 0.0214(5) Uani 1 1 d . . . . .
O2 O -1.7407(2) 1.23394(12) -0.18384(18) 0.0205(5) Uani 1 1 d . . . . .
O3 O -1.8065(2) 1.17793(14) -0.05801(19) 0.0315(6) Uani 1 1 d . . . . .
O4 O -1.3236(2) 1.20852(13) -0.12092(19) 0.0229(6) Uani 1 1 d . . . . .
O5 O -1.3735(2) 1.11879(12) -0.20881(18) 0.0210(5) Uani 1 1 d . . . . .
O6 O -1.2188(3) 1.10743(15) -0.1019(2) 0.0375(7) Uani 1 1 d . . . . .
O7 O -1.4698(2) 1.31858(12) -0.38856(17) 0.0218(6) Uani 1 1 d . . . . .
O8 O -1.5908(2) 1.41500(12) -0.40965(18) 0.0246(4) Uani 1 1 d . . . . .
O9 O -1.6343(2) 1.34357(12) -0.29388(19) 0.0246(4) Uani 1 1 d . . . . .
N1 N -1.6578(3) 0.95331(15) -0.0971(2) 0.0195(6) Uani 1 1 d . . . . .
N3 N -1.5090(3) 0.86974(14) -0.1141(2) 0.0230(6) Uani 1 1 d . . . . .
N4 N -1.7194(3) 1.19260(15) -0.1136(2) 0.0212(7) Uani 1 1 d . . . . .
N5 N -1.3000(3) 1.14381(14) -0.1410(2) 0.0194(6) Uani 1 1 d . . . . .
N6 N -1.5658(3) 1.36119(14) -0.3660(2) 0.0211(7) Uani 1 1 d . . . . .
C2 C -1.6387(3) 0.88360(19) -0.0945(3) 0.0222(8) Uani 1 1 d . . . . .
H2A H -1.7062 0.8490 -0.0809 0.027 Uiso 1 1 calc R U . . .
C4 C -1.4444(4) 0.93350(19) -0.1301(3) 0.0269(8) Uani 1 1 d . . . . .
H4A H -1.3514 0.9396 -0.1455 0.032 Uiso 1 1 calc R U . . .
C5 C -1.5369(3) 0.9858(2) -0.1198(3) 0.0275(9) Uani 1 1 d . . . . .
H5A H -1.5217 1.0355 -0.1269 0.033 Uiso 1 1 calc R U . . .
C6 C -1.7872(3) 0.99063(18) -0.0796(3) 0.0243(8) Uani 1 1 d . . . . .
H6A H -1.7702 1.0327 -0.0395 0.029 Uiso 1 1 calc R U . . .
H6B H -1.8495 0.9583 -0.0457 0.029 Uiso 1 1 calc R U . . .
C7 C -1.8541(3) 1.01474(19) -0.1697(3) 0.0267(8) Uani 1 1 d . . . . .
H7A H -1.9398 1.0389 -0.1554 0.040 Uiso 1 1 calc R U . . .
H7B H -1.8720 0.9732 -0.2092 0.040 Uiso 1 1 calc R U . . .
H7C H -1.7937 1.0477 -0.2026 0.040 Uiso 1 1 calc R U . . .
C8 C -1.4455(4) 0.7989(2) -0.1164(3) 0.0307(9) Uani 1 1 d . . . . .
H8A H -1.5089 0.7635 -0.0914 0.046 Uiso 1 1 calc R U . . .
H8B H -1.3629 0.7994 -0.0784 0.046 Uiso 1 1 calc R U . . .
H8C H -1.4224 0.7866 -0.1809 0.046 Uiso 1 1 calc R U . . .

loop_
_atom_site_aniso_label
_atom_site_aniso_U_11
_atom_site_aniso_U_22
_atom_site_aniso_U_33
_atom_site_aniso_U_23
_atom_site_aniso_U_13
_atom_site_aniso_U_12
Th 0.01543(6) 0.01206(6) 0.01793(8) 0.000 0.00014(11) 0.000
O1 0.0213(11) 0.0201(12) 0.0229(15) 0.0013(10) 0.0021(10) 0.0029(9)
O2 0.0188(10) 0.0187(11) 0.0241(14) 0.0030(11) 0.0014(10) 0.0024(9)
O3 0.0280(13) 0.0363(16) 0.0302(18) 0.0055(13) 0.0137(12) -0.0012(11)
O4 0.0244(12) 0.0202(12) 0.0239(16) -0.0019(11) -0.0032(12) 0.0012(10)
O5 0.0229(11) 0.0161(11) 0.0242(14) 0.0020(10) 0.0009(10) 0.0009(9)
O6 0.0403(16) 0.0412(17) 0.0311(18) 0.0068(14) -0.0070(13) 0.0188(13)
O7 0.0236(13) 0.0192(11) 0.0227(14) 0.0037(10) 0.0000(9) 0.0002(8)
O8 0.0271(8) 0.0173(8) 0.0293(11) 0.0057(8) -0.0052(8) -0.0010(7)
O9 0.0271(8) 0.0173(8) 0.0293(11) 0.0057(8) -0.0052(8) -0.0010(7)
N1 0.0192(13) 0.0204(14) 0.0189(18) -0.0022(12) -0.0001(12) -0.0016(11)
N3 0.0201(12) 0.0278(13) 0.0211(15) -0.0027(11) 0.0004(17) 0.0002(15)
N4 0.0226(14) 0.0156(14) 0.0255(19) -0.0016(13) 0.0025(14) -0.0023(12)
N5 0.0220(13) 0.0192(14) 0.0171(17) 0.0041(12) 0.0052(12) 0.0033(11)
N6 0.0223(13) 0.0143(13) 0.0268(19) 0.0000(13) -0.0111(13) -0.0031(11)
C2 0.0228(16) 0.0214(16) 0.022(2) -0.0038(15) 0.0004(15) -0.0035(14)
C4 0.0210(15) 0.033(2) 0.027(2) 0.0045(17) 0.0003(16) -0.0061(15)
C5 0.0245(17) 0.0268(18) 0.031(2) 0.0045(17) -0.0005(15) -0.0101(13)
C6 0.0244(16) 0.0226(17) 0.026(2) -0.0008(16) 0.0046(15) 0.0050(14)
C7 0.0259(17) 0.0257(18) 0.028(2) 0.0073(16) -0.0010(16) 0.0002(14)
C8 0.0290(16) 0.0302(19) 0.033(2) -0.0102(19) -0.0017(17) 0.0089(16)

loop_
_atom_type_symbol
_atom_type_description
_atom_type_scat_dispersion_real
_atom_type_scat_dispersion_imag
_atom_type_scat_source
C C 0.0033 0.0016 'International Tables Vol C Tables 4.2.6.8 and 6.1.1.4'
H H 0.0000 0.0000 'International Tables Vol C Tables 4.2.6.8 and 6.1.1.4'
N N 0.0061 0.0033 'International Tables Vol C Tables 4.2.6.8 and 6.1.1.4'
O O 0.0106 0.0060 'International Tables Vol C Tables 4.2.6.8 and 6.1.1.4'
Th Th -7.2400 8.8979 'International Tables Vol C Tables 4.2.6.8 and 6.1.1.4'

loop_
_geom_angle_atom_site_label_1
_geom_angle_atom_site_label_2
_geom_angle_atom_site_label_3
_geom_angle
_geom_angle_site_symmetry_1
_geom_angle_site_symmetry_3
_geom_angle_publ_flag
O9 Th O9 70.44(10) . 3_254 ?
O9 Th O5 111.97(7) . 3_254 ?
O9 Th O5 177.60(8) 3_254 3_254 ?
O9 Th O5 177.60(7) . . ?
O9 Th O5 111.97(7) 3_254 . ?
O5 Th O5 65.63(10) 3_254 . ?
O9 Th O2 112.65(8) . 3_254 ?
O9 Th O2 66.54(8) 3_254 3_254 ?
O5 Th O2 112.04(7) 3_254 3_254 ?
O5 Th O2 68.79(7) . 3_254 ?
O9 Th O2 66.54(8) . . ?
O9 Th O2 112.65(8) 3_254 . ?
O5 Th O2 68.79(7) 3_254 . ?
O5 Th O2 112.04(7) . . ?
O2 Th O2 179.08(10) 3_254 . ?
O9 Th O1 112.34(8) . 3_254 ?
O9 Th O1 112.67(8) 3_254 3_254 ?
O5 Th O1 66.69(7) 3_254 3_254 ?
O5 Th O1 66.93(8) . 3_254 ?
O2 Th O1 50.09(7) 3_254 3_254 ?
O2 Th O1 130.47(7) . 3_254 ?
O9 Th O1 112.67(8) . . ?
O9 Th O1 112.34(8) 3_254 . ?
O5 Th O1 66.93(8) 3_254 . ?
O5 Th O1 66.69(7) . . ?
O2 Th O1 130.47(7) 3_254 . ?
O2 Th O1 50.09(7) . . ?
O1 Th O1 124.12(10) 3_254 . ?
O9 Th O7 50.11(7) . . ?
O9 Th O7 67.70(8) 3_254 . ?
O5 Th O7 113.74(8) 3_254 . ?
O5 Th O7 130.36(7) . . ?
O2 Th O7 66.47(7) 3_254 . ?
O2 Th O7 112.91(7) . . ?
O1 Th O7 68.39(7) 3_254 . ?
O1 Th O7 162.51(7) . . ?
O9 Th O7 67.70(8) . 3_254 ?
O9 Th O7 50.11(7) 3_254 3_254 ?
O5 Th O7 130.36(7) 3_254 3_254 ?
O5 Th O7 113.74(8) . 3_254 ?
O2 Th O7 112.91(7) 3_254 3_254 ?
O2 Th O7 66.47(7) . 3_254 ?
O1 Th O7 162.51(7) 3_254 3_254 ?
O1 Th O7 68.39(7) . 3_254 ?
O7 Th O7 102.67(10) . 3_254 ?
O9 Th O4 132.30(8) . . ?
O9 Th O4 67.41(8) 3_254 . ?
O5 Th O4 110.36(8) 3_254 . ?
O5 Th O4 49.82(8) . . ?
O2 Th O4 69.04(8) 3_254 . ?
O2 Th O4 111.14(8) . . ?
O1 Th O4 103.78(8) 3_254 . ?
O1 Th O4 66.17(7) . . ?
O7 Th O4 125.91(7) . . ?
O7 Th O4 68.56(7) 3_254 . ?
O9 Th O4 67.41(8) . 3_254 ?
O9 Th O4 132.30(8) 3_254 3_254 ?
O5 Th O4 49.83(8) 3_254 3_254 ?
O5 Th O4 110.36(8) . 3_254 ?
O2 Th O4 111.14(8) 3_254 3_254 ?
O2 Th O4 69.04(8) . 3_254 ?
O1 Th O4 66.17(7) 3_254 3_254 ?
O1 Th O4 103.78(8) . 3_254 ?
O7 Th O4 68.56(7) . 3_254 ?
O7 Th O4 125.91(7) 3_254 3_254 ?
O4 Th O4 159.63(11) . 3_254 ?
N4 O1 Th 97.29(19) . . ?
N4 O2 Th 97.73(17) . . ?
N5 O4 Th 97.47(19) . . ?
N5 O5 Th 98.24(17) . . ?
N6 O7 Th 96.27(18) . . ?
N6 O9 Th 97.83(17) . . ?
C2 N1 C5 108.7(3) . . ?
C2 N1 C6 126.0(3) . . ?
C5 N1 C6 125.3(3) . . ?
C2 N3 C4 108.0(3) . . ?
C2 N3 C8 126.1(3) . . ?
C4 N3 C8 125.9(3) . . ?
O3 N4 O1 122.4(3) . . ?
O3 N4 O2 122.7(3) . . ?
O1 N4 O2 114.9(3) . . ?
O3 N4 Th 178.5(2) . . ?
O1 N4 Th 57.68(16) . . ?
O2 N4 Th 57.21(15) . . ?
O6 N5 O4 124.3(3) . . ?
O6 N5 O5 121.3(3) . . ?
O4 N5 O5 114.4(3) . . ?
O6 N5 Th 176.9(2) . . ?
O4 N5 Th 57.91(16) . . ?
O5 N5 Th 56.53(14) . . ?
O8 N6 O9 121.7(3) . . ?
O8 N6 O7 122.7(3) . . ?
O9 N6 O7 115.7(3) . . ?
O8 N6 Th 177.1(2) . . ?
O9 N6 Th 57.16(15) . . ?
O7 N6 Th 58.60(15) . . ?
N1 C2 N3 108.9(3) . . ?
C5 C4 N3 107.6(3) . . ?
C4 C5 N1 106.8(3) . . ?
N1 C6 C7 111.8(3) . . ?

loop_
_geom_bond_atom_site_label_1
_geom_bond_atom_site_label_2
_geom_bond_distance
_geom_bond_site_symmetry_2
_geom_bond_publ_flag
Th O9 2.542(2) . ?
Th O9 2.542(2) 3_254 ?
Th O5 2.545(2) 3_254 ?
Th O5 2.546(2) . ?
Th O2 2.556(2) 3_254 ?
Th O2 2.556(2) . ?
Th O1 2.566(2) 3_254 ?
Th O1 2.566(2) . ?
Th O7 2.574(2) . ?
Th O7 2.574(2) 3_254 ?
Th O4 2.580(3) . ?
Th O4 2.580(3) 3_254 ?
O1 N4 1.285(3) . ?
O2 N4 1.288(4) . ?
O3 N4 1.204(4) . ?
O4 N5 1.269(3) . ?
O5 N5 1.300(4) . ?
O6 N5 1.192(3) . ?
O7 N6 1.280(3) . ?
O8 N6 1.213(3) . ?
O9 N6 1.279(4) . ?
N1 C2 1.321(4) . ?
N1 C5 1.378(4) . ?
N1 C6 1.476(4) . ?
N3 C2 1.334(4) . ?
N3 C4 1.374(4) . ?
N3 C8 1.469(4) . ?
C4 C5 1.348(5) . ?
C6 C7 1.520(5) . ?
